data_2232002
loop_
_publ_author_name
'Gao, Jin-Sheng'
'Yu, Ying-Hui'
'Liu, Ying'
'Hou, Guang-Feng'

_publ_section_title
;
 Di-\m-chlorido-bis{[1,2-bis(pyridin-2-ylmethoxy)benzene-\k^4^<i>N</i>,<i>O</i>,<i>O</i>',<i>N</i>']chloridocadmium}
;
_journal_coeditor_code NG5223
_journal_issue 10
_journal_name_full 'Acta Crystallographica Section E'
_journal_page_first m1415
_journal_paper_doi 10.1107/S1600536811037858
_journal_volume 67
_journal_year 2011
_chemical_formula_iupac '[Cd2 Cl4 (C18 H16 N2 O2)2]'
_chemical_formula_moiety 'C36 H32 Cd2 Cl4 N4 O4'
_chemical_formula_sum 'C36 H32 Cd2 Cl4 N4 O4'
_chemical_formula_weight 951.26
_chemical_name_systematic
;
Di-\m-chlorido-bis{[1,2-bis(pyridin-2-ylmethoxy)benzene-
\k^4^<i>N</i>,<i>O</i>,<i>O</i>',<i>N</i>']chloridocadmium}
;
_space_group_IT_number 14
_symmetry_cell_setting monoclinic
_symmetry_space_group_name_Hall '-P 2ybc'
_symmetry_space_group_name_H-M 'P 1 21/c 1'
_atom_sites_solution_hydrogens geom
_atom_sites_solution_primary direct
_atom_sites_solution_secondary difmap
_audit_creation_method SHELXL-97
_cell_angle_alpha 90.00
_cell_angle_beta 109.14(3)
_cell_angle_gamma 90.00
_cell_formula_units_Z 2
_cell_length_a 10.833(2)
_cell_length_b 10.968(2)
_cell_length_c 16.095(3)
_cell_measurement_reflns_used 15418
_cell_measurement_temperature 293(2)
_cell_measurement_theta_max 27.51
_cell_measurement_theta_min 3.26
_cell_volume 1806.6(7)
_computing_cell_refinement 'RAPID-AUTO (Rigaku, 1998)'
_computing_data_collection 'RAPID-AUTO (Rigaku, 1998)'
_computing_data_reduction 'CrystalClear (Rigaku/MSC, 2002)'
_computing_molecular_graphics 'SHELXTL (Sheldrick, 2008)'
_computing_publication_material 'SHELXL97 (Sheldrick, 2008)'
_computing_structure_refinement 'SHELXL97 (Sheldrick, 2008)'
_computing_structure_solution 'SHELXS97 (Sheldrick, 2008)'
_diffrn_ambient_temperature 293(2)
_diffrn_measured_fraction_theta_full 0.998
_diffrn_measured_fraction_theta_max 0.998
_diffrn_measurement_device_type 'Rigaku R-AXIS RAPID'
_diffrn_measurement_method \w
_diffrn_radiation_monochromator graphite
_diffrn_radiation_source 'fine-focus sealed tube'
_diffrn_radiation_type MoK\a
_diffrn_radiation_wavelength 0.71073
_diffrn_reflns_av_R_equivalents 0.0212
_diffrn_reflns_av_sigmaI/netI 0.0171
_diffrn_reflns_limit_h_max 13
_diffrn_reflns_limit_h_min -14
_diffrn_reflns_limit_k_max 14
_diffrn_reflns_limit_k_min -14
_diffrn_reflns_limit_l_max 20
_diffrn_reflns_limit_l_min -20
_diffrn_reflns_number 17295
_diffrn_reflns_theta_full 27.47
_diffrn_reflns_theta_max 27.47
_diffrn_reflns_theta_min 3.26
_diffrn_standards_decay_% 0
_diffrn_standards_interval_count 0
_diffrn_standards_interval_time 0
_diffrn_standards_number 0
_exptl_absorpt_coefficient_mu 1.518
_exptl_absorpt_correction_T_max 0.7511
_exptl_absorpt_correction_T_min 0.7215
_exptl_absorpt_correction_type multi-scan
_exptl_absorpt_process_details '(ABSCOR; Higashi, 1995)'
_exptl_crystal_colour colorless
_exptl_crystal_density_diffrn 1.749
_exptl_crystal_density_method 'not measured'
_exptl_crystal_description bolck
_exptl_crystal_F_000 944
_exptl_crystal_size_max 0.23
_exptl_crystal_size_mid 0.22
_exptl_crystal_size_min 0.20
_refine_diff_density_max 0.364
_refine_diff_density_min -0.239
_refine_ls_extinction_method none
_refine_ls_goodness_of_fit_ref 1.053
_refine_ls_hydrogen_treatment constr
_refine_ls_matrix_type full
_refine_ls_number_parameters 226
_refine_ls_number_reflns 4128
_refine_ls_number_restraints 0
_refine_ls_restrained_S_all 1.053
_refine_ls_R_factor_all 0.0227
_refine_ls_R_factor_gt 0.0194
_refine_ls_shift/su_max 0.002
_refine_ls_shift/su_mean 0.000
_refine_ls_structure_factor_coef Fsqd
_refine_ls_weighting_details 'calc w=1/[\s^2^(Fo^2^)+(0.0229P)^2^+0.5495P] where P=(Fo^2^+2Fc^2^)/3'
_refine_ls_weighting_scheme calc
_refine_ls_wR_factor_gt 0.0470
_refine_ls_wR_factor_ref 0.0480
_reflns_number_gt 3686
_reflns_number_total 4128
_reflns_threshold_expression I>2sigma(I)
_cod_data_source_file ng5223.cif
_cod_data_source_block I
_cod_original_cell_volume 1806.6(6)
_cod_original_sg_symbol_H-M 'P 21/c'
_cod_database_code 2232002
_cod_database_fobs_code 2232002

loop_
_symmetry_equiv_pos_as_xyz
'x, y, z'
'-x, y+1/2, -z+1/2'
'-x, -y, -z'
'x, -y-1/2, z-1/2'

loop_
_atom_site_type_symbol
_atom_site_label
_atom_site_fract_x
_atom_site_fract_y
_atom_site_fract_z
_atom_site_U_iso_or_equiv
_atom_site_adp_type
_atom_site_calc_flag
_atom_site_refinement_flags
_atom_site_occupancy
_atom_site_symmetry_multiplicity
C C1 0.6708(2) 0.4345(2) 0.34515(14) 0.0565(5) Uani d . 1 1
H H1 0.5939 0.4787 0.3220 0.068 Uiso calc R 1 1
C C2 0.7136(2) 0.3659(3) 0.28896(15) 0.0679(7) Uani d . 1 1
H H2 0.6668 0.3642 0.2291 0.081 Uiso calc R 1 1
C C3 0.8267(2) 0.2998(2) 0.32244(16) 0.0660(6) Uani d . 1 1
H H3 0.8573 0.2515 0.2859 0.079 Uiso calc R 1 1
C C4 0.8935(2) 0.3064(2) 0.41076(15) 0.0546(5) Uani d . 1 1
H H4 0.9708 0.2631 0.4350 0.065 Uiso calc R 1 1
C C5 0.84454(17) 0.37838(17) 0.46357(13) 0.0406(4) Uani d . 1 1
C C6 0.9171(2) 0.3807(2) 0.55999(13) 0.0516(5) Uani d . 1 1
H H6A 0.8960 0.3081 0.5870 0.062 Uiso calc R 1 1
H H6B 1.0103 0.3801 0.5696 0.062 Uiso calc R 1 1
C C7 0.93736(16) 0.48931(16) 0.69088(11) 0.0376(4) Uani d . 1 1
C C8 1.0417(2) 0.41839(18) 0.73965(14) 0.0507(5) Uani d . 1 1
H H8 1.0810 0.3649 0.7111 0.061 Uiso calc R 1 1
C C9 1.0880(2) 0.4263(2) 0.83053(15) 0.0565(5) Uani d . 1 1
H H9 1.1587 0.3788 0.8628 0.068 Uiso calc R 1 1
C C10 1.0299(2) 0.5037(2) 0.87260(13) 0.0554(5) Uani d . 1 1
H H10 1.0605 0.5081 0.9337 0.066 Uiso calc R 1 1
C C11 0.9252(2) 0.57610(18) 0.82491(13) 0.0473(4) Uani d . 1 1
H H11 0.8860 0.6286 0.8542 0.057 Uiso calc R 1 1
C C12 0.87928(17) 0.57023(15) 0.73393(12) 0.0367(4) Uani d . 1 1
C C13 0.68776(19) 0.68425(18) 0.72191(12) 0.0440(4) Uani d . 1 1
H H13A 0.7328 0.7322 0.7736 0.053 Uiso calc R 1 1
H H13B 0.6476 0.6149 0.7404 0.053 Uiso calc R 1 1
C C14 0.58438(17) 0.76039(16) 0.65859(12) 0.0417(4) Uani d . 1 1
C C15 0.5092(3) 0.8376(2) 0.69083(17) 0.0681(7) Uani d . 1 1
H H15 0.5224 0.8415 0.7508 0.082 Uiso calc R 1 1
C C16 0.4150(3) 0.9084(2) 0.6327(2) 0.0826(9) Uani d . 1 1
H H16 0.3629 0.9600 0.6529 0.099 Uiso calc R 1 1
C C17 0.3989(2) 0.9021(2) 0.5454(2) 0.0685(7) Uani d . 1 1
H H17 0.3379 0.9513 0.5052 0.082 Uiso calc R 1 1
C C18 0.4747(2) 0.82148(18) 0.51789(16) 0.0546(5) Uani d . 1 1
H H18 0.4632 0.8167 0.4581 0.066 Uiso calc R 1 1
Cd Cd1 0.660311(11) 0.587855(10) 0.515336(7) 0.03233(5) Uani d . 1 1
Cl Cl1 0.57974(4) 0.42461(4) 0.60476(3) 0.03852(9) Uani d . 1 1
Cl Cl2 0.76064(5) 0.75247(5) 0.44987(3) 0.05070(12) Uani d . 1 1
N N1 0.73405(15) 0.44122(14) 0.43174(10) 0.0401(3) Uani d . 1 1
N N2 0.56444(15) 0.74944(13) 0.57321(10) 0.0410(3) Uani d . 1 1
O O1 0.88495(11) 0.48583(11) 0.60035(8) 0.0393(3) Uani d . 1 1
O O2 0.77949(11) 0.64229(11) 0.68148(8) 0.0375(3) Uani d . 1 1

loop_
_atom_site_aniso_label
_atom_site_aniso_U_11
_atom_site_aniso_U_22
_atom_site_aniso_U_33
_atom_site_aniso_U_12
_atom_site_aniso_U_13
_atom_site_aniso_U_23
C1 0.0481(11) 0.0767(15) 0.0439(11) 0.0117(11) 0.0142(9) -0.0047(10)
C2 0.0637(14) 0.0959(18) 0.0434(12) 0.0060(14) 0.0166(10) -0.0174(12)
C3 0.0620(13) 0.0842(17) 0.0582(13) 0.0049(13) 0.0282(11) -0.0254(12)
C4 0.0476(11) 0.0610(12) 0.0578(12) 0.0089(10) 0.0210(10) -0.0143(10)
C5 0.0395(9) 0.0410(9) 0.0452(10) -0.0007(8) 0.0190(8) -0.0059(8)
C6 0.0551(12) 0.0526(11) 0.0460(11) 0.0186(10) 0.0150(9) -0.0048(9)
C7 0.0344(8) 0.0401(9) 0.0367(9) -0.0027(7) 0.0097(7) 0.0005(7)
C8 0.0434(10) 0.0517(11) 0.0524(11) 0.0103(9) 0.0095(9) 0.0008(9)
C9 0.0483(11) 0.0593(13) 0.0507(12) 0.0091(10) 0.0012(9) 0.0092(10)
C10 0.0581(12) 0.0618(13) 0.0368(10) -0.0025(11) 0.0027(9) 0.0034(9)
C11 0.0530(11) 0.0480(10) 0.0374(9) -0.0011(9) 0.0099(8) -0.0043(8)
C12 0.0348(8) 0.0355(8) 0.0373(9) -0.0031(7) 0.0085(7) 0.0007(7)
C13 0.0471(10) 0.0507(10) 0.0361(9) 0.0023(9) 0.0160(8) -0.0081(8)
C14 0.0413(9) 0.0377(9) 0.0487(10) -0.0033(8) 0.0184(8) -0.0117(8)
C15 0.0770(16) 0.0662(14) 0.0667(15) 0.0145(13) 0.0311(13) -0.0216(12)
C16 0.0782(18) 0.0681(16) 0.104(2) 0.0297(14) 0.0327(17) -0.0219(15)
C17 0.0594(14) 0.0456(12) 0.0910(19) 0.0189(11) 0.0119(13) -0.0043(12)
C18 0.0595(12) 0.0414(10) 0.0585(12) 0.0116(10) 0.0132(10) 0.0016(9)
Cd1 0.03316(7) 0.03389(7) 0.03234(7) 0.00016(5) 0.01399(5) 0.00062(5)
Cl1 0.0354(2) 0.0422(2) 0.0366(2) -0.00347(17) 0.00993(16) 0.00500(17)
Cl2 0.0531(3) 0.0566(3) 0.0449(2) -0.0115(2) 0.0195(2) 0.0106(2)
N1 0.0396(8) 0.0453(8) 0.0383(8) 0.0041(7) 0.0168(6) -0.0027(6)
N2 0.0439(8) 0.0360(7) 0.0436(8) 0.0059(7) 0.0148(7) -0.0010(6)
O1 0.0369(6) 0.0421(6) 0.0380(6) 0.0080(5) 0.0109(5) -0.0019(5)
O2 0.0389(6) 0.0393(6) 0.0345(6) 0.0039(5) 0.0124(5) -0.0020(5)

loop_
_atom_type_symbol
_atom_type_description
_atom_type_scat_dispersion_real
_atom_type_scat_dispersion_imag
_atom_type_scat_source
C C 0.0033 0.0016 'International Tables Vol C Tables 4.2.6.8 and 6.1.1.4'
H H 0.0000 0.0000 'International Tables Vol C Tables 4.2.6.8 and 6.1.1.4'
N N 0.0061 0.0033 'International Tables Vol C Tables 4.2.6.8 and 6.1.1.4'
O O 0.0106 0.0060 'International Tables Vol C Tables 4.2.6.8 and 6.1.1.4'
Cl Cl 0.1484 0.1585 'International Tables Vol C Tables 4.2.6.8 and 6.1.1.4'
Cd Cd -0.8075 1.2024 'International Tables Vol C Tables 4.2.6.8 and 6.1.1.4'

loop_
_geom_angle_atom_site_label_1
_geom_angle_atom_site_label_2
_geom_angle_atom_site_label_3
_geom_angle_site_symmetry_3
_geom_angle
N1 C1 C2 . 123.4(2)
N1 C1 H1 . 118.3
C2 C1 H1 . 118.3
C1 C2 C3 . 118.9(2)
C1 C2 H2 . 120.6
C3 C2 H2 . 120.6
C4 C3 C2 . 118.7(2)
C4 C3 H3 . 120.7
C2 C3 H3 . 120.7
C3 C4 C5 . 119.2(2)
C3 C4 H4 . 120.4
C5 C4 H4 . 120.4
N1 C5 C4 . 122.40(18)
N1 C5 C6 . 119.51(16)
C4 C5 C6 . 118.06(17)
O1 C6 C5 . 111.39(16)
O1 C6 H6A . 109.3
C5 C6 H6A . 109.3
O1 C6 H6B . 109.3
C5 C6 H6B . 109.3
H6A C6 H6B . 108.0
O1 C7 C8 . 124.05(17)
O1 C7 C12 . 116.44(15)
C8 C7 C12 . 119.51(17)
C7 C8 C9 . 120.6(2)
C7 C8 H8 . 119.7
C9 C8 H8 . 119.7
C10 C9 C8 . 119.8(2)
C10 C9 H9 . 120.1
C8 C9 H9 . 120.1
C9 C10 C11 . 120.51(19)
C9 C10 H10 . 119.7
C11 C10 H10 . 119.7
C12 C11 C10 . 120.13(19)
C12 C11 H11 . 119.9
C10 C11 H11 . 119.9
O2 C12 C11 . 123.89(16)
O2 C12 C7 . 116.75(15)
C11 C12 C7 . 119.34(17)
O2 C13 C14 . 110.24(15)
O2 C13 H13A . 109.6
C14 C13 H13A . 109.6
O2 C13 H13B . 109.6
C14 C13 H13B . 109.6
H13A C13 H13B . 108.1
N2 C14 C15 . 121.80(19)
N2 C14 C13 . 119.12(15)
C15 C14 C13 . 119.04(19)
C16 C15 C14 . 119.0(2)
C16 C15 H15 . 120.5
C14 C15 H15 . 120.5
C17 C16 C15 . 119.3(2)
C17 C16 H16 . 120.3
C15 C16 H16 . 120.3
C16 C17 C18 . 118.5(2)
C16 C17 H17 . 120.8
C18 C17 H17 . 120.8
N2 C18 C17 . 123.0(2)
N2 C18 H18 . 118.5
C17 C18 H18 . 118.5
N2 Cd1 N1 . 169.53(5)
N2 Cd1 Cl2 . 86.19(4)
N1 Cd1 Cl2 . 88.69(4)
N2 Cd1 O1 . 124.10(5)
N1 Cd1 O1 . 65.35(5)
Cl2 Cd1 O1 . 94.05(3)
N2 Cd1 Cl1 . 91.55(4)
N1 Cd1 Cl1 . 94.72(4)
Cl2 Cd1 Cl1 . 171.978(16)
O1 Cd1 Cl1 . 80.84(3)
N2 Cd1 O2 . 64.32(5)
N1 Cd1 O2 . 125.51(5)
Cl2 Cd1 O2 . 97.34(3)
O1 Cd1 O2 . 60.22(4)
Cl1 Cd1 O2 . 74.77(3)
N2 Cd1 Cl1 3_666 82.91(4)
N1 Cd1 Cl1 3_666 89.09(4)
Cl2 Cd1 Cl1 3_666 100.64(2)
O1 Cd1 Cl1 3_666 150.24(3)
Cl1 Cd1 Cl1 3_666 86.69(2)
O2 Cd1 Cl1 3_666 141.26(3)
Cd1 Cl1 Cd1 3_666 93.31(2)
C5 N1 C1 . 117.47(16)
C5 N1 Cd1 . 123.73(12)
C1 N1 Cd1 . 118.10(13)
C14 N2 C18 . 118.17(17)
C14 N2 Cd1 . 121.82(12)
C18 N2 Cd1 . 119.42(13)
C7 O1 C6 . 115.30(14)
C7 O1 Cd1 . 121.99(10)
C6 O1 Cd1 . 115.63(11)
C12 O2 C13 . 115.29(13)
C12 O2 Cd1 . 121.12(10)
C13 O2 Cd1 . 110.67(10)

loop_
_geom_bond_atom_site_label_1
_geom_bond_atom_site_label_2
_geom_bond_site_symmetry_2
_geom_bond_distance
_geom_bond_publ_flag
C1 N1 . 1.338(3) ?
C1 C2 . 1.368(3) ?
C1 H1 . 0.9300 ?
C2 C3 . 1.373(3) ?
C2 H2 . 0.9300 ?
C3 C4 . 1.369(3) ?
C3 H3 . 0.9300 ?
C4 C5 . 1.387(3) ?
C4 H4 . 0.9300 ?
C5 N1 . 1.330(2) ?
C5 C6 . 1.492(3) ?
C6 O1 . 1.422(2) ?
C6 H6A . 0.9700 ?
C6 H6B . 0.9700 ?
C7 O1 . 1.380(2) ?
C7 C8 . 1.385(3) ?
C7 C12 . 1.396(2) ?
C8 C9 . 1.385(3) ?
C8 H8 . 0.9300 ?
C9 C10 . 1.362(3) ?
C9 H9 . 0.9300 ?
C10 C11 . 1.391(3) ?
C10 H10 . 0.9300 ?
C11 C12 . 1.385(3) ?
C11 H11 . 0.9300 ?
C12 O2 . 1.381(2) ?
C13 O2 . 1.431(2) ?
C13 C14 . 1.497(3) ?
C13 H13A . 0.9700 ?
C13 H13B . 0.9700 ?
C14 N2 . 1.325(2) ?
C14 C15 . 1.388(3) ?
C15 C16 . 1.376(4) ?
C15 H15 . 0.9300 ?
C16 C17 . 1.360(4) ?
C16 H16 . 0.9300 ?
C17 C18 . 1.376(3) ?
C17 H17 . 0.9300 ?
C18 N2 . 1.339(3) ?
C18 H18 . 0.9300 ?
Cd1 N2 . 2.3920(15) yes
Cd1 N1 . 2.3958(15) yes
Cd1 Cl2 . 2.5103(6) yes
Cd1 O1 . 2.6197(14) yes
Cd1 Cl1 . 2.6197(6) yes
Cd1 O2 . 2.6288(14) yes
Cd1 Cl1 3_666 2.6873(11) yes
Cl1 Cd1 3_666 2.6873(11) ?
